data_7135672
loop_
_publ_author_name
'Bolla, Geetha'
'Medishetty, Raghavender'

_publ_section_title
;
 Solvent- and heat-induced polymorphic transformation with single-crystal
 integrity in Cu(II) paddle wheel metal complexes.
;
_journal_issue 24
_journal_name_full 'Chemical communications (Cambridge, England)'
_journal_page_first 6531
_journal_page_last 6535
_journal_paper_doi 10.1039/d6cc00385k
_journal_volume 62
_journal_year 2026
_chemical_formula_moiety 'C54 H38 Cu2 F4 N2 O8'
_chemical_formula_sum 'C54 H38 Cu2 F4 N2 O8'
_chemical_formula_weight 1045.94
_space_group_crystal_system triclinic
_space_group_IT_number 2
_space_group_name_Hall '-P 1'
_space_group_name_H-M_alt 'P -1'
_atom_sites_solution_hydrogens geom
_audit_creation_date 2025-12-08
_audit_creation_method
;
Olex2 1.5
(compiled 2025.07.13 svn.rb7424aed for OlexSys, GUI svn.r7314)
;
_audit_update_record
;
2025-12-08 deposited with the CCDC.	2026-02-03 downloaded from the CCDC.
;
_cell_angle_alpha 86.7850(10)
_cell_angle_beta 73.7550(10)
_cell_angle_gamma 62.8830(10)
_cell_formula_units_Z 1
_cell_length_a 10.5158(3)
_cell_length_b 10.5630(3)
_cell_length_c 12.1746(3)
_cell_measurement_reflns_used 9949
_cell_measurement_temperature 100(2)
_cell_measurement_theta_max 29.54
_cell_measurement_theta_min 2.67
_cell_volume 1151.58(6)
_computing_molecular_graphics 'Olex2 1.5 (Dolomanov et al., 2009)'
_computing_publication_material 'Olex2 1.5 (Dolomanov et al., 2009)'
_computing_structure_refinement 'SHELXL 2019/3 (Sheldrick, 2015)'
_diffrn_ambient_temperature 99.99
_diffrn_measured_fraction_theta_full 0.986
_diffrn_measured_fraction_theta_max 0.988
_diffrn_measurement_device_type 'Bruker D8 Venture'
_diffrn_measurement_method '\f and \w scans'
_diffrn_radiation_type MoK\a
_diffrn_radiation_wavelength 0.71073
_diffrn_reflns_av_R_equivalents 0.0452
_diffrn_reflns_av_unetI/netI 0.0403
_diffrn_reflns_Laue_measured_fraction_full 0.986
_diffrn_reflns_Laue_measured_fraction_max 0.988
_diffrn_reflns_limit_h_max 14
_diffrn_reflns_limit_h_min -14
_diffrn_reflns_limit_k_max 14
_diffrn_reflns_limit_k_min -14
_diffrn_reflns_limit_l_max 16
_diffrn_reflns_limit_l_min -16
_diffrn_reflns_number 25960
_diffrn_reflns_point_group_measured_fraction_full 0.986
_diffrn_reflns_point_group_measured_fraction_max 0.988
_diffrn_reflns_theta_full 25.242
_diffrn_reflns_theta_max 29.577
_diffrn_reflns_theta_min 3.170
_exptl_absorpt_coefficient_mu 0.999
_exptl_absorpt_correction_type multi-scan
_exptl_crystal_colour green
_exptl_crystal_colour_primary green
_exptl_crystal_density_diffrn 1.508
_exptl_crystal_description Block
_exptl_crystal_F_000 534
_exptl_crystal_size_max 0.219
_exptl_crystal_size_mid 0.145
_exptl_crystal_size_min 0.037
_exptl_transmission_factor_max 0.964
_exptl_transmission_factor_min 0.803
_refine_diff_density_max 0.509
_refine_diff_density_min -0.376
_refine_diff_density_rms 0.070
_refine_ls_extinction_method none
_refine_ls_goodness_of_fit_ref 1.071
_refine_ls_hydrogen_treatment constr
_refine_ls_matrix_type full
_refine_ls_number_parameters 316
_refine_ls_number_reflns 6376
_refine_ls_number_restraints 0
_refine_ls_restrained_S_all 1.071
_refine_ls_R_factor_all 0.0435
_refine_ls_R_factor_gt 0.0355
_refine_ls_shift/su_max 0.001
_refine_ls_shift/su_mean 0.000
_refine_ls_structure_factor_coef Fsqd
_refine_ls_weighting_details 'w=1/[\s^2^(Fo^2^)+(0.0207P)^2^+0.7736P] where P=(Fo^2^+2Fc^2^)/3'
_refine_ls_weighting_scheme calc
_refine_ls_wR_factor_gt 0.0710
_refine_ls_wR_factor_ref 0.0750
_reflns_Friedel_coverage 0.000
_reflns_number_gt 5638
_reflns_number_total 6376
_reflns_threshold_expression 'I > 2\s(I)'
_cod_data_source_file d6cc00385k11.cif
_cod_data_source_block j575
_cod_depositor_comments
;
The following automatic conversions were performed:

data item '_exptl_absorpt_correction_type' value 'Multi-scan' was
changed to 'multi-scan' in accordance with the
/home/data/users/saulius/crontab/automatic-downloads/rss-feeds/RSC/lib/dictionaries/cif_core.dic
dictionary named 'cif_core.dic' version 2.4.2 last updated on
2011-04-26.

Automatic conversion script
Id: cif_fix_values 8170 2020-07-09 18:12:32Z antanas 
;
_cod_database_code 7135672
_shelx_shelxl_version_number 2019/3
_shelx_space_group_comment
;
The symmetry employed for this shelxl refinement is uniquely defined
by the following loop, which should always be used as a source of
symmetry information in preference to the above space-group names.
They are only intended as comments.
;
_shelx_estimated_absorpt_t_max 0.964
_shelx_estimated_absorpt_t_min 0.811
_olex2_refinement_description
;
1. Fixed Uiso
 At 1.2 times of:
  All C(H) groups
2.a Aromatic/amide H refined with riding coordinates:
 C22(H22), C12(H12), C26(H26), C15(H15), C1(H1), C17(H17), C2(H2), C10(H10),
 C13(H13), C23(H23), C18(H18), C19(H19), C6(H6), C24(H24), C25(H25), C16(H16),
 C7(H7), C4(H4), C5(H5)
;
_olex2_submission_special_instructions 'No special instructions were received'

loop_
_space_group_symop_operation_xyz
'x, y, z'
'-x, -y, -z'

loop_
_atom_site_label
_atom_site_type_symbol
_atom_site_fract_x
_atom_site_fract_y
_atom_site_fract_z
_atom_site_U_iso_or_equiv
_atom_site_adp_type
_atom_site_occupancy
_atom_site_site_symmetry_order
_atom_site_calc_flag
_atom_site_refinement_flags_posn
_atom_site_refinement_flags_adp
_atom_site_refinement_flags_occupancy
_atom_site_disorder_assembly
_atom_site_disorder_group
Cu01 Cu 0.05381(2) 0.93956(2) 0.08602(2) 0.01104(6) Uani 1 1 d . . . . .
F2 F 0.62081(13) 0.55843(14) 0.92841(9) 0.0300(3) Uani 1 1 d . . . . .
O1 O 0.24190(13) 0.92326(13) -0.01968(10) 0.0160(2) Uani 1 1 d . . . . .
F1 F 0.74164(12) 0.60731(15) 0.53359(9) 0.0320(3) Uani 1 1 d . . . . .
O2 O 0.15390(13) 1.01860(13) -0.16871(10) 0.0164(2) Uani 1 1 d . . . . .
O4 O 0.08129(13) 0.76636(12) 0.00820(10) 0.0165(2) Uani 1 1 d . . . . .
O3 O -0.00884(13) 0.86690(12) -0.13877(10) 0.0171(2) Uani 1 1 d . . . . .
N1 N 0.14989(16) 0.84091(15) 0.22337(12) 0.0158(3) Uani 1 1 d . . . . .
C21 C 0.40648(18) 0.95149(17) -0.18435(14) 0.0143(3) Uani 1 1 d . . . . .
C27 C 0.25595(17) 0.96477(16) -0.11965(13) 0.0130(3) Uani 1 1 d . . . . .
C22 C 0.51394(19) 0.91866(18) -0.12702(15) 0.0177(3) Uani 1 1 d . . . . .
H22 H 0.492501 0.902322 -0.047960 0.021 Uiso 1 1 calc R U . . .
C12 C 0.43991(19) 0.60831(18) 0.83284(14) 0.0166(3) Uani 1 1 d . . . . .
H12 H 0.371071 0.608003 0.902560 0.020 Uiso 1 1 calc R U . . .
C26 C 0.43939(19) 0.97283(18) -0.30074(15) 0.0186(3) Uani 1 1 d . . . . .
H26 H 0.366786 0.994833 -0.340429 0.022 Uiso 1 1 calc R U . . .
C15 C 0.15542(19) 0.49585(18) -0.07802(15) 0.0185(3) Uani 1 1 d . . . . .
H15 H 0.179920 0.503943 -0.010199 0.022 Uiso 1 1 calc R U . . .
C1 C 0.29728(19) 0.77847(17) 0.21045(14) 0.0159(3) Uani 1 1 d . . . . .
H1 H 0.362916 0.761447 0.135040 0.019 Uiso 1 1 calc R U . . .
C20 C 0.04811(17) 0.76167(17) -0.08280(14) 0.0133(3) Uani 1 1 d . . . . .
C17 C 0.1556(2) 0.3500(2) -0.22319(17) 0.0253(4) Uani 1 1 d . . . . .
H17 H 0.180619 0.258575 -0.254772 0.030 Uiso 1 1 calc R U . . .
C11 C 0.5820(2) 0.58185(19) 0.82936(15) 0.0188(3) Uani 1 1 d . . . . .
C2 C 0.35843(19) 0.73763(17) 0.30143(14) 0.0160(3) Uani 1 1 d . . . . .
H2 H 0.463476 0.694343 0.287884 0.019 Uiso 1 1 calc R U . . .
C14 C 0.08207(17) 0.61798(17) -0.13038(14) 0.0142(3) Uani 1 1 d . . . . .
C10 C 0.6860(2) 0.5791(2) 0.73033(15) 0.0216(4) Uani 1 1 d . . . . .
H10 H 0.784016 0.558696 0.729863 0.026 Uiso 1 1 calc R U . . .
C13 C 0.40083(18) 0.63534(17) 0.73131(14) 0.0153(3) Uani 1 1 d . . . . .
H13 H 0.303553 0.652861 0.732156 0.018 Uiso 1 1 calc R U . . .
C23 C 0.6524(2) 0.90967(19) -0.18493(17) 0.0224(4) Uani 1 1 d . . . . .
H23 H 0.724630 0.889442 -0.145238 0.027 Uiso 1 1 calc R U . . .
C18 C 0.0818(2) 0.4713(2) -0.27547(16) 0.0215(4) Uani 1 1 d . . . . .
H18 H 0.056350 0.462894 -0.342728 0.026 Uiso 1 1 calc R U . . .
C19 C 0.04512(18) 0.60557(18) -0.22910(14) 0.0167(3) Uani 1 1 d . . . . .
H19 H -0.005126 0.688593 -0.264960 0.020 Uiso 1 1 calc R U . . .
C6 C 0.3161(2) 0.72599(19) 0.51590(14) 0.0190(3) Uani 1 1 d . . . . .
H6 H 0.241465 0.743909 0.586902 0.023 Uiso 1 1 calc R U . . .
C9 C 0.64130(19) 0.60724(19) 0.63164(14) 0.0181(3) Uani 1 1 d . . . . .
C3 C 0.26486(19) 0.76046(18) 0.41306(14) 0.0169(3) Uani 1 1 d . . . . .
C24 C 0.6844(2) 0.9304(2) -0.30093(17) 0.0242(4) Uani 1 1 d . . . . .
H24 H 0.779398 0.922945 -0.341019 0.029 Uiso 1 1 calc R U . . .
C8 C 0.49903(18) 0.63783(17) 0.62761(14) 0.0145(3) Uani 1 1 d . . . . .
C25 C 0.5784(2) 0.9619(2) -0.35867(16) 0.0242(4) Uani 1 1 d . . . . .
H25 H 0.600992 0.976096 -0.438136 0.029 Uiso 1 1 calc R U . . .
C16 C 0.1929(2) 0.36186(19) -0.12495(17) 0.0240(4) Uani 1 1 d . . . . .
H16 H 0.243978 0.278623 -0.089657 0.029 Uiso 1 1 calc R U . . .
C7 C 0.45625(19) 0.67211(18) 0.52102(14) 0.0161(3) Uani 1 1 d . . . . .
H7 H 0.532767 0.654998 0.451335 0.019 Uiso 1 1 calc R U . . .
C4 C 0.1123(2) 0.8217(2) 0.42520(15) 0.0255(4) Uani 1 1 d . . . . .
H4 H 0.043975 0.836897 0.499192 0.031 Uiso 1 1 calc R U . . .
C5 C 0.0603(2) 0.8604(2) 0.32997(15) 0.0237(4) Uani 1 1 d . . . . .
H5 H -0.044233 0.902789 0.340827 0.028 Uiso 1 1 calc R U . . .

loop_
_atom_site_aniso_label
_atom_site_aniso_U_11
_atom_site_aniso_U_22
_atom_site_aniso_U_33
_atom_site_aniso_U_23
_atom_site_aniso_U_13
_atom_site_aniso_U_12
Cu01 0.01066(10) 0.01277(9) 0.01052(9) 0.00213(7) -0.00441(7) -0.00539(7)
F2 0.0311(6) 0.0468(7) 0.0205(5) 0.0118(5) -0.0189(5) -0.0193(6)
O1 0.0130(6) 0.0216(6) 0.0137(5) 0.0038(4) -0.0036(4) -0.0085(5)
F1 0.0183(5) 0.0594(8) 0.0182(5) 0.0042(5) -0.0012(4) -0.0201(6)
O2 0.0117(5) 0.0218(6) 0.0149(5) 0.0033(5) -0.0042(4) -0.0069(5)
O4 0.0181(6) 0.0158(5) 0.0169(6) 0.0015(4) -0.0068(5) -0.0078(5)
O3 0.0198(6) 0.0146(5) 0.0186(6) 0.0022(4) -0.0088(5) -0.0075(5)
N1 0.0166(7) 0.0163(6) 0.0155(7) 0.0034(5) -0.0070(5) -0.0071(6)
C21 0.0123(7) 0.0130(7) 0.0165(8) -0.0012(6) -0.0017(6) -0.0061(6)
C27 0.0122(7) 0.0116(7) 0.0158(7) -0.0007(6) -0.0033(6) -0.0060(6)
C22 0.0153(8) 0.0207(8) 0.0191(8) -0.0006(6) -0.0036(6) -0.0102(7)
C12 0.0170(8) 0.0184(8) 0.0144(7) 0.0047(6) -0.0058(6) -0.0078(7)
C26 0.0173(8) 0.0190(8) 0.0175(8) 0.0020(6) -0.0032(6) -0.0078(7)
C15 0.0165(8) 0.0178(8) 0.0219(8) 0.0027(6) -0.0051(7) -0.0088(7)
C1 0.0173(8) 0.0157(7) 0.0138(7) 0.0025(6) -0.0057(6) -0.0062(6)
C20 0.0092(7) 0.0154(7) 0.0153(7) 0.0006(6) -0.0019(6) -0.0064(6)
C17 0.0217(9) 0.0194(8) 0.0320(10) -0.0075(7) -0.0008(8) -0.0102(7)
C11 0.0214(9) 0.0201(8) 0.0169(8) 0.0044(6) -0.0126(7) -0.0076(7)
C2 0.0154(8) 0.0151(7) 0.0165(8) 0.0026(6) -0.0074(6) -0.0045(6)
C14 0.0107(7) 0.0158(7) 0.0157(7) -0.0013(6) -0.0004(6) -0.0073(6)
C10 0.0144(8) 0.0290(9) 0.0234(9) 0.0022(7) -0.0089(7) -0.0097(7)
C13 0.0124(7) 0.0175(7) 0.0166(8) 0.0040(6) -0.0064(6) -0.0064(6)
C23 0.0145(8) 0.0224(9) 0.0314(10) -0.0016(7) -0.0051(7) -0.0099(7)
C18 0.0171(8) 0.0247(9) 0.0216(9) -0.0074(7) -0.0015(7) -0.0099(7)
C19 0.0125(7) 0.0187(8) 0.0170(8) -0.0007(6) -0.0024(6) -0.0065(6)
C6 0.0194(8) 0.0239(8) 0.0122(7) 0.0039(6) -0.0065(6) -0.0080(7)
C9 0.0131(8) 0.0253(9) 0.0133(8) 0.0006(6) -0.0007(6) -0.0083(7)
C3 0.0181(8) 0.0175(8) 0.0155(8) 0.0041(6) -0.0084(6) -0.0069(7)
C24 0.0158(8) 0.0226(9) 0.0309(10) -0.0006(7) 0.0026(7) -0.0111(7)
C8 0.0148(8) 0.0142(7) 0.0146(7) 0.0019(6) -0.0059(6) -0.0058(6)
C25 0.0221(9) 0.0255(9) 0.0216(9) 0.0027(7) 0.0013(7) -0.0124(8)
C16 0.0212(9) 0.0159(8) 0.0324(10) 0.0027(7) -0.0063(8) -0.0073(7)
C7 0.0183(8) 0.0188(8) 0.0124(7) 0.0024(6) -0.0050(6) -0.0093(7)
C4 0.0175(9) 0.0409(11) 0.0139(8) 0.0063(8) -0.0048(7) -0.0103(8)
C5 0.0150(8) 0.0351(10) 0.0174(8) 0.0073(7) -0.0069(7) -0.0077(8)

loop_
_atom_type_symbol
_atom_type_description
_atom_type_scat_dispersion_real
_atom_type_scat_dispersion_imag
_atom_type_scat_source
C C 0.0033 0.0016 'International Tables Vol C Tables 4.2.6.8 and 6.1.1.4'
H H 0.0000 0.0000 'International Tables Vol C Tables 4.2.6.8 and 6.1.1.4'
Cu Cu 0.3201 1.2651 'International Tables Vol C Tables 4.2.6.8 and 6.1.1.4'
F F 0.0171 0.0103 'International Tables Vol C Tables 4.2.6.8 and 6.1.1.4'
N N 0.0061 0.0033 'International Tables Vol C Tables 4.2.6.8 and 6.1.1.4'
O O 0.0106 0.0060 'International Tables Vol C Tables 4.2.6.8 and 6.1.1.4'

loop_
_geom_angle_atom_site_label_1
_geom_angle_atom_site_label_2
_geom_angle_atom_site_label_3
_geom_angle
_geom_angle_site_symmetry_1
_geom_angle_site_symmetry_3
_geom_angle_publ_flag
O1 Cu01 Cu01 82.81(3) . 2_575 ?
O1 Cu01 O2 168.13(5) . 2_575 ?
O1 Cu01 O3 87.97(5) . 2_575 ?
O1 Cu01 N1 95.00(5) . . ?
O2 Cu01 Cu01 85.52(3) 2_575 2_575 ?
O2 Cu01 N1 96.66(5) 2_575 . ?
O4 Cu01 Cu01 82.17(3) . 2_575 ?
O4 Cu01 O1 90.79(5) . . ?
O4 Cu01 O2 89.71(5) . 2_575 ?
O4 Cu01 O3 168.33(5) . 2_575 ?
O4 Cu01 N1 98.27(5) . . ?
O3 Cu01 Cu01 86.16(3) 2_575 2_575 ?
O3 Cu01 O2 89.15(5) 2_575 2_575 ?
O3 Cu01 N1 93.39(5) 2_575 . ?
N1 Cu01 Cu01 177.78(4) . 2_575 ?
C27 O1 Cu01 124.78(10) . . ?
C27 O2 Cu01 121.09(10) . 2_575 ?
C20 O4 Cu01 125.48(11) . . ?
C20 O3 Cu01 120.42(10) . 2_575 ?
C1 N1 Cu01 122.83(11) . . ?
C5 N1 Cu01 119.29(11) . . ?
C5 N1 C1 117.10(14) . . ?
C22 C21 C27 119.63(14) . . ?
C26 C21 C27 120.76(15) . . ?
C26 C21 C22 119.61(15) . . ?
O1 C27 O2 125.62(15) . . ?
O1 C27 C21 116.84(14) . . ?
O2 C27 C21 117.53(14) . . ?
C21 C22 H22 119.8 . . ?
C23 C22 C21 120.33(16) . . ?
C23 C22 H22 119.8 . . ?
C11 C12 H12 121.1 . . ?
C11 C12 C13 117.74(16) . . ?
C13 C12 H12 121.1 . . ?
C21 C26 H26 120.0 . . ?
C25 C26 C21 119.91(17) . . ?
C25 C26 H26 120.0 . . ?
C14 C15 H15 119.9 . . ?
C14 C15 C16 120.12(17) . . ?
C16 C15 H15 119.9 . . ?
N1 C1 H1 118.3 . . ?
N1 C1 C2 123.37(15) . . ?
C2 C1 H1 118.3 . . ?
O4 C20 O3 125.76(15) . . ?
O4 C20 C14 117.26(14) . . ?
O3 C20 C14 116.97(14) . . ?
C18 C17 H17 119.9 . . ?
C16 C17 H17 119.9 . . ?
C16 C17 C18 120.17(17) . . ?
F2 C11 C12 118.44(16) . . ?
F2 C11 C10 118.36(15) . . ?
C10 C11 C12 123.20(15) . . ?
C1 C2 H2 120.2 . . ?
C1 C2 C3 119.60(15) . . ?
C3 C2 H2 120.2 . . ?
C15 C14 C20 120.03(15) . . ?
C19 C14 C15 119.69(15) . . ?
C19 C14 C20 120.25(15) . . ?
C11 C10 H10 121.6 . . ?
C11 C10 C9 116.75(16) . . ?
C9 C10 H10 121.6 . . ?
C12 C13 H13 118.7 . . ?
C12 C13 C8 122.50(15) . . ?
C8 C13 H13 118.7 . . ?
C22 C23 H23 120.2 . . ?
C24 C23 C22 119.64(17) . . ?
C24 C23 H23 120.2 . . ?
C17 C18 H18 120.0 . . ?
C17 C18 C19 119.92(17) . . ?
C19 C18 H18 120.0 . . ?
C14 C19 C18 120.08(16) . . ?
C14 C19 H19 120.0 . . ?
C18 C19 H19 120.0 . . ?
C3 C6 H6 116.4 . . ?
C7 C6 H6 116.4 . . ?
C7 C6 C3 127.17(16) . . ?
F1 C9 C10 117.54(15) . . ?
F1 C9 C8 118.51(15) . . ?
C10 C9 C8 123.94(16) . . ?
C2 C3 C6 124.50(15) . . ?
C4 C3 C2 116.55(15) . . ?
C4 C3 C6 118.95(15) . . ?
C23 C24 H24 119.9 . . ?
C25 C24 C23 120.30(17) . . ?
C25 C24 H24 119.9 . . ?
C13 C8 C7 122.69(15) . . ?
C9 C8 C13 115.84(15) . . ?
C9 C8 C7 121.46(15) . . ?
C26 C25 H25 119.9 . . ?
C24 C25 C26 120.20(17) . . ?
C24 C25 H25 119.9 . . ?
C15 C16 H16 120.0 . . ?
C17 C16 C15 120.02(17) . . ?
C17 C16 H16 120.0 . . ?
C6 C7 C8 123.90(15) . . ?
C6 C7 H7 118.1 . . ?
C8 C7 H7 118.1 . . ?
C3 C4 H4 119.9 . . ?
C5 C4 C3 120.21(16) . . ?
C5 C4 H4 119.9 . . ?
N1 C5 C4 123.13(16) . . ?
N1 C5 H5 118.4 . . ?
C4 C5 H5 118.4 . . ?

loop_
_geom_bond_atom_site_label_1
_geom_bond_atom_site_label_2
_geom_bond_distance
_geom_bond_site_symmetry_2
_geom_bond_publ_flag
Cu01 Cu01 2.6471(4) 2_575 ?
Cu01 O1 1.9718(11) . ?
Cu01 O2 1.9797(11) 2_575 ?
Cu01 O4 1.9717(12) . ?
Cu01 O3 1.9777(12) 2_575 ?
Cu01 N1 2.1663(14) . ?
F2 C11 1.3533(18) . ?
O1 C27 1.2625(19) . ?
F1 C9 1.3544(19) . ?
O2 C27 1.2633(19) . ?
O4 C20 1.2609(19) . ?
O3 C20 1.2629(19) . ?
N1 C1 1.344(2) . ?
N1 C5 1.336(2) . ?
C21 C27 1.503(2) . ?
C21 C22 1.393(2) . ?
C21 C26 1.393(2) . ?
C22 H22 0.9500 . ?
C22 C23 1.390(2) . ?
C12 H12 0.9500 . ?
C12 C11 1.378(2) . ?
C12 C13 1.384(2) . ?
C26 H26 0.9500 . ?
C26 C25 1.388(2) . ?
C15 H15 0.9500 . ?
C15 C14 1.393(2) . ?
C15 C16 1.393(2) . ?
C1 H1 0.9500 . ?
C1 C2 1.385(2) . ?
C20 C14 1.502(2) . ?
C17 H17 0.9500 . ?
C17 C18 1.388(3) . ?
C17 C16 1.387(3) . ?
C11 C10 1.374(3) . ?
C2 H2 0.9500 . ?
C2 C3 1.395(2) . ?
C14 C19 1.392(2) . ?
C10 H10 0.9500 . ?
C10 C9 1.379(2) . ?
C13 H13 0.9500 . ?
C13 C8 1.397(2) . ?
C23 H23 0.9500 . ?
C23 C24 1.386(3) . ?
C18 H18 0.9500 . ?
C18 C19 1.396(2) . ?
C19 H19 0.9500 . ?
C6 H6 0.9500 . ?
C6 C3 1.462(2) . ?
C6 C7 1.335(2) . ?
C9 C8 1.394(2) . ?
C3 C4 1.395(2) . ?
C24 H24 0.9500 . ?
C24 C25 1.386(3) . ?
C8 C7 1.464(2) . ?
C25 H25 0.9500 . ?
C16 H16 0.9500 . ?
C7 H7 0.9500 . ?
C4 H4 0.9500 . ?
C4 C5 1.381(2) . ?
C5 H5 0.9500 . ?

loop_
_geom_torsion_atom_site_label_1
_geom_torsion_atom_site_label_2
_geom_torsion_atom_site_label_3
_geom_torsion_atom_site_label_4
_geom_torsion
_geom_torsion_site_symmetry_1
_geom_torsion_site_symmetry_2
_geom_torsion_site_symmetry_3
_geom_torsion_site_symmetry_4
_geom_torsion_publ_flag
Cu01 O1 C27 O2 -2.4(2) . . . . ?
Cu01 O1 C27 C21 176.25(10) . . . . ?
Cu01 O2 C27 O1 5.2(2) 2_575 . . . ?
Cu01 O2 C27 C21 -173.41(10) 2_575 . . . ?
Cu01 O4 C20 O3 -0.4(2) . . . . ?
Cu01 O4 C20 C14 178.24(10) . . . . ?
Cu01 O3 C20 O4 0.1(2) 2_575 . . . ?
Cu01 O3 C20 C14 -178.57(10) 2_575 . . . ?
Cu01 N1 C1 C2 168.21(13) . . . . ?
Cu01 N1 C5 C4 -169.12(16) . . . . ?
F2 C11 C10 C9 -178.27(16) . . . . ?
F1 C9 C8 C13 179.66(15) . . . . ?
F1 C9 C8 C7 -1.1(3) . . . . ?
O4 C20 C14 C15 -3.7(2) . . . . ?
O4 C20 C14 C19 178.49(14) . . . . ?
O3 C20 C14 C15 175.05(15) . . . . ?
O3 C20 C14 C19 -2.7(2) . . . . ?
N1 C1 C2 C3 0.4(3) . . . . ?
C21 C22 C23 C24 -1.5(3) . . . . ?
C21 C26 C25 C24 -0.3(3) . . . . ?
C27 C21 C22 C23 -178.31(15) . . . . ?
C27 C21 C26 C25 179.17(15) . . . . ?
C22 C21 C27 O1 -10.9(2) . . . . ?
C22 C21 C27 O2 167.88(15) . . . . ?
C22 C21 C26 C25 -0.3(3) . . . . ?
C22 C23 C24 C25 0.9(3) . . . . ?
C12 C11 C10 C9 1.3(3) . . . . ?
C12 C13 C8 C9 1.8(2) . . . . ?
C12 C13 C8 C7 -177.43(16) . . . . ?
C26 C21 C27 O1 169.68(15) . . . . ?
C26 C21 C27 O2 -11.6(2) . . . . ?
C26 C21 C22 C23 1.1(3) . . . . ?
C15 C14 C19 C18 -0.2(2) . . . . ?
C1 N1 C5 C4 1.1(3) . . . . ?
C1 C2 C3 C6 -178.02(16) . . . . ?
C1 C2 C3 C4 1.4(3) . . . . ?
C20 C14 C19 C18 177.63(15) . . . . ?
C17 C18 C19 C14 -0.2(3) . . . . ?
C11 C12 C13 C8 -0.6(3) . . . . ?
C11 C10 C9 F1 178.91(16) . . . . ?
C11 C10 C9 C8 0.1(3) . . . . ?
C2 C3 C4 C5 -1.9(3) . . . . ?
C14 C15 C16 C17 -0.8(3) . . . . ?
C10 C9 C8 C13 -1.5(3) . . . . ?
C10 C9 C8 C7 177.70(17) . . . . ?
C13 C12 C11 F2 178.53(15) . . . . ?
C13 C12 C11 C10 -1.0(3) . . . . ?
C13 C8 C7 C6 11.3(3) . . . . ?
C23 C24 C25 C26 -0.1(3) . . . . ?
C18 C17 C16 C15 0.4(3) . . . . ?
C6 C3 C4 C5 177.55(18) . . . . ?
C9 C8 C7 C6 -167.87(18) . . . . ?
C3 C6 C7 C8 -178.78(16) . . . . ?
C3 C4 C5 N1 0.7(3) . . . . ?
C16 C15 C14 C20 -177.17(15) . . . . ?
C16 C15 C14 C19 0.6(2) . . . . ?
C16 C17 C18 C19 0.0(3) . . . . ?
C7 C6 C3 C2 1.9(3) . . . . ?
C7 C6 C3 C4 -177.45(19) . . . . ?
C5 N1 C1 C2 -1.6(3) . . . . ?
